data_7714464
loop_
_publ_author_name
'Tschernuth, Florian S.'
'Kostenko, Arseni'
'Stigler, Sebastian'
'Gradenegger, Anna'
'Inoue, Shigeyoshi'

_publ_section_title
;
 A neutral germanium-centred hard and soft lewis superacid and its unique
 reactivity towards hydrosilanes.
;
_journal_issue 1
_journal_name_full 'Dalton transactions (Cambridge, England : 2003)'
_journal_page_first 74
_journal_page_last 81
_journal_paper_doi 10.1039/d3dt03626j
_journal_volume 53
_journal_year 2023
_chemical_compound_source 'see text'
_chemical_formula_moiety 'C16 H8 F24 Ge2 O6'
_chemical_formula_sum 'C16 H8 F24 Ge2 O6'
_chemical_formula_weight 897.44
_chemical_name_systematic
;
3
;
_space_group_IT_number 14
_space_group_name_Hall '-P 2yn'
_space_group_name_H-M_alt 'P 1 21/n 1'
_symmetry_cell_setting monoclinic
_symmetry_Int_Tables_number 14
_symmetry_space_group_name_Hall '-P 2yn'
_symmetry_space_group_name_H-M 'P 1 21/n 1'
_atom_sites_solution_hydrogens geom
_atom_sites_solution_primary iterative
_atom_sites_solution_secondary difmap
_audit_update_record
;
2023-08-30 deposited with the CCDC.	2023-11-15 downloaded from the CCDC.
;
_cell_angle_alpha 90
_cell_angle_beta 93.398(2)
_cell_angle_gamma 90
_cell_formula_units_Z 2
_cell_length_a 11.8448(8)
_cell_length_b 7.7953(5)
_cell_length_c 14.4848(9)
_cell_measurement_reflns_used 2443
_cell_measurement_temperature 100
_cell_measurement_theta_max 2.33
_cell_measurement_theta_min 25.72
_cell_volume 1335.08(15)
_computing_cell_refinement 'SAINT (Bruker, 2017)'
_computing_data_collection 'APEX III Control Software (Bruker, 2016)'
_computing_data_reduction 'SAINT (Bruker, 2017)'
_computing_molecular_graphics 'PLATON (Spek, 2011), MERCURY (Wood, 2020)'
_computing_publication_material 'PLATON (Spek, 2011)'
_computing_structure_refinement 'OLEX2 (Puschmann, 2015), SHELXL (Sheldrick, 2017), SHELXLE (Huebschle, 2011)'
_computing_structure_solution 'SHELXT (Sheldrick, 2015)'
_diffrn_ambient_temperature 100
_diffrn_detector_area_resol_mean 16
_diffrn_measured_fraction_theta_full 1.000
_diffrn_measured_fraction_theta_max 1.000
_diffrn_measurement_device_type 'Bruker Photon CMOS'
_diffrn_measurement_method 'phi- and omega-rotation'
_diffrn_radiation_monochromator 'Helios optic'
_diffrn_radiation_probe x-ray
_diffrn_radiation_source 'IMS microsource'
_diffrn_radiation_type MoK\a
_diffrn_radiation_wavelength 0.71073
_diffrn_reflns_av_R_equivalents 0.0412
_diffrn_reflns_av_unetI/netI 0.0130
_diffrn_reflns_limit_h_max 14
_diffrn_reflns_limit_h_min -14
_diffrn_reflns_limit_k_max 9
_diffrn_reflns_limit_k_min -9
_diffrn_reflns_limit_l_max 17
_diffrn_reflns_limit_l_min -17
_diffrn_reflns_number 54591
_diffrn_reflns_reduction_process
;
;
_diffrn_reflns_theta_full 25.24
_diffrn_reflns_theta_max 25.35
_diffrn_reflns_theta_min 2.16
_exptl_absorpt_coefficient_mu 2.454
_exptl_absorpt_correction_T_max 0.745
_exptl_absorpt_correction_T_min 0.571
_exptl_absorpt_correction_type multi-scan
_exptl_absorpt_process_details 'SADABS 2016/2, Bruker, 2016'
_exptl_crystal_colour 'clear colourless'
_exptl_crystal_density_diffrn 2.232
_exptl_crystal_density_method 'Not Measured'
_exptl_crystal_description block
_exptl_crystal_F_000 864
_exptl_crystal_size_max 0.298
_exptl_crystal_size_mid 0.250
_exptl_crystal_size_min 0.154
_refine_diff_density_max 1.590
_refine_diff_density_min -0.619
_refine_diff_density_rms 0.092
_refine_ls_extinction_method none
_refine_ls_goodness_of_fit_ref 1.157
_refine_ls_hydrogen_treatment constr
_refine_ls_matrix_type full
_refine_ls_number_parameters 217
_refine_ls_number_reflns 2443
_refine_ls_number_restraints 0
_refine_ls_restrained_S_all 1.157
_refine_ls_R_factor_all 0.0397
_refine_ls_R_factor_gt 0.0374
_refine_ls_shift/su_max 0.001
_refine_ls_shift/su_mean 0.000
_refine_ls_structure_factor_coef Fsqd
_refine_ls_weighting_details 'W=1/[\S^2^(FO^2^)+(0.0333P)^2^+4.3382P] WHERE P=(FO^2^+2FC^2^)/3'
_refine_ls_weighting_scheme calc
_refine_ls_wR_factor_gt 0.0891
_refine_ls_wR_factor_ref 0.0903
_reflns_number_gt 2317
_reflns_number_total 2443
_reflns_threshold_expression I>2\s(I)
_cod_data_source_file d3dt03626j2.cif
_cod_data_source_block publication_text
_cod_depositor_comments 'Adding full bibliography for 7714462--7714466.cif.'
_cod_original_cell_volume 1335.09(15)
_cod_original_sg_symbol_H-M 'P 21/n'
_cod_database_code 7714464

loop_
_space_group_symop_id
_space_group_symop_operation_xyz
1 x,y,z
2 1/2-x,1/2+y,1/2-z
3 -x,-y,-z
4 1/2+x,1/2-y,1/2+z

loop_
_atom_site_aniso_label
_atom_site_aniso_U_11
_atom_site_aniso_U_22
_atom_site_aniso_U_33
_atom_site_aniso_U_23
_atom_site_aniso_U_13
_atom_site_aniso_U_12
Ge01 0.0236(2) 0.0201(2) 0.0185(2) 0.0032(2) -0.0053(1) -0.0033(2)
F1 0.0524(15) 0.0257(12) 0.0276(12) 0.0033(10) -0.0190(11) -0.0066(11)
F2 0.0557(16) 0.0298(13) 0.0339(13) -0.0153(11) -0.0010(11) 0.0005(12)
F3 0.0398(13) 0.0253(12) 0.0362(13) 0.0032(10) -0.0047(10) -0.0179(10)
F4 0.0372(13) 0.0349(13) 0.0378(13) -0.0015(11) 0.0166(11) 0.0071(11)
F5 0.0473(14) 0.0288(12) 0.0213(11) 0.0084(9) 0.0071(10) -0.0057(11)
F6 0.0222(10) 0.0314(12) 0.0326(12) 0.0004(10) 0.0025(9) -0.0086(9)
F7 0.0360(13) 0.0162(11) 0.0394(13) 0.0047(9) -0.0017(10) -0.0063(9)
F8 0.0479(14) 0.0228(11) 0.0249(11) 0.0042(9) -0.0124(10) 0.0038(10)
F9 0.0397(13) 0.0209(11) 0.0399(13) -0.0037(10) -0.0031(11) 0.0114(10)
F10 0.0296(13) 0.0459(15) 0.0482(15) -0.0054(12) 0.0163(11) 0.0059(11)
F11 0.0190(11) 0.0447(15) 0.0479(14) 0.0062(12) -0.0087(10) -0.0041(10)
F12 0.0263(12) 0.0342(13) 0.0370(13) 0.0080(11) 0.0074(10) -0.0059(10)
O1 0.0257(13) 0.0150(12) 0.0183(12) 0.0035(9) -0.0033(10) -0.0004(10)
O2 0.0226(12) 0.0222(13) 0.0172(12) -0.0008(10) -0.0014(10) -0.0006(10)
O3 0.0538(18) 0.0280(15) 0.0167(13) 0.0017(11) -0.0018(12) -0.0179(14)
C1 0.0209(17) 0.0158(16) 0.0161(16) 0.0019(13) 0.0002(13) 0.0006(14)
C2 0.0195(17) 0.0178(17) 0.0184(16) -0.0010(14) -0.0003(13) -0.0012(14)
C3 0.030(2) 0.0196(18) 0.0241(18) -0.0016(15) -0.0059(15) 0.0024(15)
C4 0.0207(18) 0.032(2) 0.031(2) 0.0005(17) 0.0014(15) -0.0007(16)
C5 0.0270(19) 0.0226(18) 0.0216(18) 0.0014(15) 0.0053(15) -0.0009(15)
C6 0.038(2) 0.0189(18) 0.0207(18) 0.0002(15) -0.0044(16) -0.0039(16)
C7 0.054(3) 0.027(2) 0.0197(18) 0.0008(16) -0.0015(18) -0.0147(19)
C8 0.063(3) 0.059(3) 0.030(2) 0.005(2) -0.007(2) -0.021(3)

loop_
_atom_site_label
_atom_site_type_symbol
_atom_site_thermal_displace_type
_atom_site_fract_x
_atom_site_fract_y
_atom_site_fract_z
_atom_site_occupancy
_atom_site_U_iso_or_equiv
_atom_site_calc_flag
_atom_site_refinement_flags
_atom_site_disorder_assembly
_atom_site_disorder_group
Ge01 Ge Uani 0.65242(3) 0.81549(5) 0.37116(2) 1.000 0.0210(1) d . . .
F1 F Uani 0.4260(2) 0.7821(3) 0.06308(16) 1.000 0.0361(8) d . . .
F2 F Uani 0.5457(2) 0.5780(3) 0.08624(17) 1.000 0.0400(8) d . . .
F3 F Uani 0.4061(2) 0.5984(3) 0.17107(16) 1.000 0.0340(7) d . . .
F4 F Uani 0.7208(2) 0.7451(3) 0.11721(17) 1.000 0.0361(8) d . . .
F5 F Uani 0.6289(2) 0.9686(3) 0.07109(15) 1.000 0.0323(7) d . . .
F6 F Uani 0.72384(18) 0.9670(3) 0.20294(15) 1.000 0.0287(7) d . . .
F7 F Uani 0.5750(2) 1.2086(3) 0.19326(16) 1.000 0.0307(7) d . . .
F8 F Uani 0.4293(2) 1.1127(3) 0.11260(15) 1.000 0.0324(7) d . . .
F9 F Uani 0.4099(2) 1.2376(3) 0.24232(17) 1.000 0.0337(7) d . . .
F10 F Uani 0.3299(2) 1.0104(3) 0.33989(18) 1.000 0.0407(8) d . . .
F11 F Uani 0.29238(18) 0.8959(3) 0.20635(17) 1.000 0.0376(8) d . . .
F12 F Uani 0.37023(19) 0.7488(3) 0.31956(16) 1.000 0.0323(7) d . . .
O1 O Uani 0.6012(2) 0.6994(3) 0.26520(16) 1.000 0.0199(7) d . . .
O2 O Uani 0.5506(2) 0.9851(3) 0.33256(16) 1.000 0.0208(7) d . . .
O3 O Uani 0.5531(3) 0.6193(4) 0.44518(17) 1.000 0.0330(9) d . . .
C1 C Uani 0.5538(3) 0.8046(4) 0.1971(2) 1.000 0.0176(9) d . . .
C2 C Uani 0.4880(3) 0.9558(4) 0.2499(2) 1.000 0.0186(10) d . . .
C3 C Uani 0.4760(3) 1.1302(5) 0.1980(3) 1.000 0.0249(11) d . . .
C4 C Uani 0.3681(3) 0.9013(5) 0.2783(3) 1.000 0.0279(11) d . . .
C5 C Uani 0.6569(3) 0.8730(5) 0.1450(2) 1.000 0.0236(11) d . . .
C6 C Uani 0.4814(3) 0.6901(5) 0.1281(3) 1.000 0.0261(11) d . . .
C7 C Uani 0.5093(4) 0.4582(5) 0.4068(3) 1.000 0.0337(13) d . . .
C8 C Uani 0.5885(5) 0.5957(8) 0.5436(3) 1.000 0.0511(16) d . . .
H7A H Uiso 0.48687 0.47325 0.34035 1.000 0.0400 c RU . .
H7B H Uiso 0.56875 0.36897 0.41249 1.000 0.0400 c RU . .
H8A H Uiso 0.64860 0.50751 0.55006 1.000 0.0610 c RU . .
H8B H Uiso 0.61908 0.70458 0.56979 1.000 0.0610 c RU . .

loop_
_atom_type_symbol
_atom_type_description
_atom_type_scat_dispersion_real
_atom_type_scat_dispersion_imag
_atom_type_scat_source
C C 0.0033 0.0016 ' International Tables Vol C Tables 4.2.6.8 and 6.1.1.4'
H H 0.0000 0.0000 ' International Tables Vol C Tables 4.2.6.8 and 6.1.1.4'
F F 0.0171 0.0103 ' International Tables Vol C Tables 4.2.6.8 and 6.1.1.4'
Ge Ge 0.1547 1.8001 ' International Tables Vol C Tables 4.2.6.8 and 6.1.1.4'
O O 0.0106 0.0060 ' International Tables Vol C Tables 4.2.6.8 and 6.1.1.4'

loop_
_geom_angle_atom_site_label_1
_geom_angle_atom_site_label_2
_geom_angle_atom_site_label_3
_geom_angle
_geom_angle_site_symmetry_1
_geom_angle_site_symmetry_2
_geom_angle_site_symmetry_3
_geom_angle_publ_flag
O1 Ge01 O2 85.60(10) . . . yes
O1 Ge01 O3 84.70(10) . . . yes
O2 Ge01 O3 106.29(11) . . . yes
Ge01 O1 C1 113.72(19) . . . yes
Ge01 O2 C2 116.6(2) . . . yes
Ge01 O3 C7 126.2(2) . . . yes
Ge01 O3 C8 114.9(3) . . . yes
C7 O3 C8 109.6(3) . . . yes
O1 C1 C2 106.3(2) . . . yes
O1 C1 C5 104.6(3) . . . yes
O1 C1 C6 107.7(3) . . . yes
C2 C1 C5 112.9(3) . . . no
C2 C1 C6 117.1(3) . . . no
C5 C1 C6 107.5(3) . . . no
O2 C2 C1 106.1(3) . . . yes
O2 C2 C3 107.6(3) . . . yes
O2 C2 C4 105.4(3) . . . yes
C1 C2 C3 116.0(3) . . . no
C1 C2 C4 113.3(3) . . . no
C3 C2 C4 107.9(3) . . . no
F7 C3 F8 108.6(3) . . . yes
F7 C3 F9 106.3(3) . . . yes
F7 C3 C2 111.8(3) . . . yes
F8 C3 F9 106.7(3) . . . yes
F8 C3 C2 112.4(3) . . . yes
F9 C3 C2 110.8(3) . . . yes
F10 C4 F11 107.7(3) . . . yes
F10 C4 F12 105.6(3) . . . yes
F10 C4 C2 110.7(3) . . . yes
F11 C4 F12 108.5(3) . . . yes
F11 C4 C2 112.5(3) . . . yes
F12 C4 C2 111.6(3) . . . yes
F4 C5 F5 107.2(3) . . . yes
F4 C5 F6 105.9(3) . . . yes
F4 C5 C1 111.4(3) . . . yes
F5 C5 F6 108.0(3) . . . yes
F5 C5 C1 114.5(3) . . . yes
F6 C5 C1 109.5(2) . . . yes
F1 C6 F2 107.7(3) . . . yes
F1 C6 F3 107.9(3) . . . yes
F1 C6 C1 112.1(3) . . . yes
F2 C6 F3 106.2(3) . . . yes
F2 C6 C1 111.1(3) . . . yes
F3 C6 C1 111.6(3) . . . yes
O3 C7 C8 109.6(4) . . 3_666 yes
O3 C8 C7 108.9(4) . . 3_666 yes
O3 C7 H7A 110.00 . . . no
O3 C7 H7B 110.00 . . . no
H7A C7 H7B 108.00 . . . no
C8 C7 H7A 110.00 3_666 . . no
C8 C7 H7B 110.00 3_666 . . no
O3 C8 H8A 110.00 . . . no
O3 C8 H8B 110.00 . . . no
H8A C8 H8B 108.00 . . . no
C7 C8 H8A 110.00 3_666 . . no
C7 C8 H8B 110.00 3_666 . . no

loop_
_geom_bond_atom_site_label_1
_geom_bond_atom_site_label_2
_geom_bond_distance
_geom_bond_site_symmetry_1
_geom_bond_site_symmetry_2
_geom_bond_publ_flag
Ge01 O1 1.853(2) . . yes
Ge01 O2 1.854(2) . . yes
Ge01 O3 2.241(3) . . yes
F1 C6 1.326(5) . . yes
F2 C6 1.329(5) . . yes
F3 C6 1.327(5) . . yes
F4 C5 1.329(4) . . yes
F5 C5 1.330(4) . . yes
F6 C5 1.338(4) . . yes
F7 C3 1.328(4) . . yes
F8 C3 1.332(5) . . yes
F9 C3 1.336(5) . . yes
F10 C4 1.331(5) . . yes
F11 C4 1.335(5) . . yes
F12 C4 1.330(5) . . yes
O1 C1 1.377(4) . . yes
O2 C2 1.389(4) . . yes
O3 C7 1.456(5) . . yes
O3 C8 1.474(5) . . yes
C1 C2 1.629(5) . . no
C1 C5 1.567(5) . . no
C1 C6 1.559(5) . . no
C2 C3 1.556(5) . . no
C2 C4 1.561(5) . . no
C7 C8 1.461(7) . 3_666 no
C7 H7A 0.9900 . . no
C7 H7B 0.9900 . . no
C8 H8A 0.9900 . . no
C8 H8B 0.9900 . . no

loop_
_geom_hbond_atom_site_label_D
_geom_hbond_atom_site_label_H
_geom_hbond_atom_site_label_A
_geom_hbond_distance_DH
_geom_hbond_distance_HA
_geom_hbond_distance_DA
_geom_hbond_angle_DHA
_geom_hbond_site_symmetry_A
_geom_hbond_publ_flag
C7 H7A F9 0.9900 2.4600 3.112(5) 123.00 1_545 yes
C7 H7A O1 0.9900 2.5100 3.032(5) 113.00 . yes

loop_
_geom_torsion_atom_site_label_1
_geom_torsion_atom_site_label_2
_geom_torsion_atom_site_label_3
_geom_torsion_atom_site_label_4
_geom_torsion
_geom_torsion_site_symmetry_1
_geom_torsion_site_symmetry_2
_geom_torsion_site_symmetry_3
_geom_torsion_site_symmetry_4
_geom_torsion_publ_flag
O2 Ge01 O1 C1 22.9(2) . . . . no
O3 Ge01 O1 C1 129.8(2) . . . . no
O1 Ge01 O2 C2 -0.6(2) . . . . no
O3 Ge01 O2 C2 -83.7(2) . . . . no
O1 Ge01 O3 C7 15.3(3) . . . . no
O1 Ge01 O3 C8 158.4(3) . . . . no
O2 Ge01 O3 C7 99.2(3) . . . . no
O2 Ge01 O3 C8 -117.8(3) . . . . no
Ge01 O1 C1 C2 -35.7(3) . . . . no
Ge01 O1 C1 C5 83.9(2) . . . . no
Ge01 O1 C1 C6 -162.0(2) . . . . no
Ge01 O2 C2 C1 -17.4(3) . . . . no
Ge01 O2 C2 C3 -142.2(2) . . . . no
Ge01 O2 C2 C4 103.0(3) . . . . no
Ge01 O3 C7 C8 -154.8(3) . . . 3_666 no
C8 O3 C7 C8 60.6(5) . . . 3_666 no
Ge01 O3 C8 C7 150.9(3) . . . 3_666 no
C7 O3 C8 C7 -60.1(5) . . . 3_666 no
O1 C1 C2 O2 33.2(3) . . . . no
O1 C1 C2 C3 152.5(3) . . . . no
O1 C1 C2 C4 -82.0(3) . . . . no
C5 C1 C2 O2 -80.9(3) . . . . no
C5 C1 C2 C3 38.5(4) . . . . no
C5 C1 C2 C4 164.0(3) . . . . no
C6 C1 C2 O2 153.5(3) . . . . no
C6 C1 C2 C3 -87.2(4) . . . . no
C6 C1 C2 C4 38.4(4) . . . . no
O1 C1 C5 F4 53.4(3) . . . . no
O1 C1 C5 F5 175.2(3) . . . . no
O1 C1 C5 F6 -63.4(3) . . . . no
C2 C1 C5 F4 168.5(2) . . . . no
C2 C1 C5 F5 -69.7(3) . . . . no
C2 C1 C5 F6 51.7(4) . . . . no
C6 C1 C5 F4 -60.9(3) . . . . no
C6 C1 C5 F5 61.0(4) . . . . no
C6 C1 C5 F6 -177.7(3) . . . . no
O1 C1 C6 F1 175.8(3) . . . . no
O1 C1 C6 F2 -63.6(4) . . . . no
O1 C1 C6 F3 54.7(4) . . . . no
C2 C1 C6 F1 56.2(4) . . . . no
C2 C1 C6 F2 176.8(3) . . . . no
C2 C1 C6 F3 -64.9(4) . . . . no
C5 C1 C6 F1 -72.1(4) . . . . no
C5 C1 C6 F2 48.6(4) . . . . no
C5 C1 C6 F3 166.9(3) . . . . no
O2 C2 C3 F7 49.8(4) . . . . no
O2 C2 C3 F8 172.2(3) . . . . no
O2 C2 C3 F9 -68.6(4) . . . . no
C1 C2 C3 F7 -68.7(4) . . . . no
C1 C2 C3 F8 53.6(4) . . . . no
C1 C2 C3 F9 172.9(3) . . . . no
C4 C2 C3 F7 163.0(3) . . . . no
C4 C2 C3 F8 -74.6(4) . . . . no
C4 C2 C3 F9 44.7(4) . . . . no
O2 C2 C4 F10 49.1(4) . . . . no
O2 C2 C4 F11 169.6(3) . . . . no
O2 C2 C4 F12 -68.2(4) . . . . no
C1 C2 C4 F10 164.6(3) . . . . no
C1 C2 C4 F11 -74.8(4) . . . . no
C1 C2 C4 F12 47.4(4) . . . . no
C3 C2 C4 F10 -65.6(4) . . . . no
C3 C2 C4 F11 55.0(4) . . . . no
C3 C2 C4 F12 177.1(3) . . . . no
O3 C7 C8 O3 -60.1(5) . . 3_666 3_666 no
